data_4020612
loop_
_publ_author_name
'S. Anitha Nagamani'
'Yasuo Norikane'
'Nobuyuki Tamaoki'

_publ_section_title
;
 Photoinduced Hinge-Like Molecular Motion:
 Studies on Xanthene-Based Cyclic Azobenzene Dimers
;
_journal_name_full 'Journal of Organic Chemistry'
_journal_page_first 9304
_journal_page_last 9313
_journal_paper_doi 10.1021/jo0513616
_journal_volume 70
_journal_year 2005
_chemical_formula_sum 'C30 H28 N4 O2'
_chemical_formula_weight 476.56
_chemical_melting_point_gt 573.15
_space_group_IT_number 14
_symmetry_cell_setting monoclinic
_symmetry_space_group_name_Hall '-P 2ybc'
_symmetry_space_group_name_H-M 'P 1 21/c 1'
_cell_angle_alpha 90.00
_cell_angle_beta 97.245(3)
_cell_angle_gamma 90.00
_cell_formula_units_Z 4
_cell_length_a 13.0277(17)
_cell_length_b 21.343(3)
_cell_length_c 8.9600(11)
_cell_measurement_temperature 183(2)
_cell_volume 2471.5(5)
_diffrn_ambient_temperature 183(2)
_exptl_crystal_density_diffrn 1.281
_cod_depositor_comments
;
The following automatic conversions were performed:
'_symmetry_cell_setting' value 'Monoclinic' changed to 'monoclinic'
according to '/home/saulius/struct/CIF-dictionaries/cif_core.dic'
dictionary named 'cif_core.dic' version 2.4.1 from 2010-06-29.

Automatic conversion script
Id: cif_fix_enum 1527 2010-12-29 10:47:43Z saulius 

The following automatic conversions were performed:

'_chemical_melting_point' tag was changed to
'_chemical_melting_point_gt' since the value was specified 'more
than' ('>') a certain temperature. The value '> 300deg' was changed
to '573.15' - it was converted from degrees Celsius(C) to Kelvins(K).

Automatic conversion script
Id: cif_fix_values 1646 2011-03-28 12:23:43Z adriana 
;
_cod_original_sg_symbol_H-M 'P 21/c'
_cod_database_code 4020612

loop_
_symmetry_equiv_pos_as_xyz
'x, y, z'
'-x, y+1/2, -z+1/2'
'-x, -y, -z'
'x, -y-1/2, z-1/2'

loop_
_atom_site_label
_atom_site_type_symbol
_atom_site_fract_x
_atom_site_fract_y
_atom_site_fract_z
_atom_site_U_iso_or_equiv
_atom_site_adp_type
_atom_site_occupancy
_atom_site_symmetry_multiplicity
_atom_site_calc_flag
_atom_site_refinement_flags
_atom_site_disorder_assembly
_atom_site_disorder_group
C1 C 0.4150(2) 0.42357(13) 0.3892(3) 0.0340(7) Uani 1 1 d . . .
C2 C 0.4299(2) 0.39638(14) 0.5304(3) 0.0407(8) Uani 1 1 d . . .
H2 H 0.4630 0.3568 0.5446 0.049 Uiso 1 1 calc R . .
C3 C 0.3962(2) 0.42724(14) 0.6500(3) 0.0440(8) Uani 1 1 d . . .
H3 H 0.4076 0.4093 0.7477 0.053 Uiso 1 1 calc R . .
C4 C 0.3464(2) 0.48381(14) 0.6292(3) 0.0427(8) Uani 1 1 d . . .
H4 H 0.3226 0.5039 0.7130 0.051 Uiso 1 1 calc R . .
C5 C 0.3298(2) 0.51255(13) 0.4889(3) 0.0358(7) Uani 1 1 d . . .
C6 C 0.2638(2) 0.57117(14) 0.4556(3) 0.0399(7) Uani 1 1 d . . .
C7 C 0.2997(2) 0.60531(13) 0.3223(3) 0.0385(7) Uani 1 1 d . . .
C8 C 0.2887(2) 0.66948(14) 0.2975(4) 0.0512(9) Uani 1 1 d . . .
H8 H 0.2615 0.6952 0.3698 0.061 Uiso 1 1 calc R . .
C9 C 0.3171(3) 0.69585(16) 0.1684(4) 0.0570(9) Uani 1 1 d . . .
H9 H 0.3091 0.7397 0.1534 0.068 Uiso 1 1 calc R . .
C10 C 0.3569(2) 0.66051(14) 0.0603(4) 0.0486(8) Uani 1 1 d . . .
H10 H 0.3754 0.6799 -0.0281 0.058 Uiso 1 1 calc R . .
C11 C 0.3698(2) 0.59634(13) 0.0816(3) 0.0392(7) Uani 1 1 d . . .
C12 C 0.3409(2) 0.57085(13) 0.2143(3) 0.0337(7) Uani 1 1 d . . .
C13 C 0.3677(2) 0.48167(13) 0.3714(3) 0.0320(7) Uani 1 1 d . . .
C14 C 0.1519(2) 0.54879(15) 0.4085(4) 0.0545(9) Uani 1 1 d . . .
H14A H 0.1263 0.5276 0.4935 0.082 Uiso 1 1 calc R . .
H14B H 0.1506 0.5195 0.3239 0.082 Uiso 1 1 calc R . .
H14C H 0.1078 0.5849 0.3780 0.082 Uiso 1 1 calc R . .
C15 C 0.2670(3) 0.61364(15) 0.5936(3) 0.0592(10) Uani 1 1 d . . .
H15A H 0.2455 0.5898 0.6778 0.089 Uiso 1 1 calc R . .
H15B H 0.2200 0.6491 0.5703 0.089 Uiso 1 1 calc R . .
H15C H 0.3376 0.6292 0.6210 0.089 Uiso 1 1 calc R . .
C16 C 0.3642(2) 0.30459(13) 0.2822(3) 0.0362(7) Uani 1 1 d . . .
C17 C 0.3932(2) 0.24443(13) 0.3308(3) 0.0440(8) Uani 1 1 d . . .
H17 H 0.4618 0.2301 0.3266 0.053 Uiso 1 1 calc R . .
C18 C 0.3215(3) 0.20601(14) 0.3851(3) 0.0503(9) Uani 1 1 d . . .
H18 H 0.3412 0.1651 0.4197 0.060 Uiso 1 1 calc R . .
C19 C 0.2222(3) 0.22609(14) 0.3899(3) 0.0504(9) Uani 1 1 d . . .
H19 H 0.1744 0.1990 0.4294 0.061 Uiso 1 1 calc R . .
C20 C 0.1896(2) 0.28482(14) 0.3387(3) 0.0425(8) Uani 1 1 d . . .
C21 C 0.0842(3) 0.31330(16) 0.3526(4) 0.0545(9) Uani 1 1 d . . .
C22 C 0.0529(2) 0.35178(14) 0.2116(4) 0.0455(8) Uani 1 1 d . . .
C23 C -0.0475(3) 0.35739(15) 0.1373(4) 0.0604(10) Uani 1 1 d . . .
H23 H -0.1026 0.3356 0.1745 0.073 Uiso 1 1 calc R . .
C24 C -0.0675(3) 0.39394(16) 0.0113(5) 0.0659(11) Uani 1 1 d . . .
H24 H -0.1361 0.3968 -0.0389 0.079 Uiso 1 1 calc R . .
C25 C 0.0110(3) 0.42658(15) -0.0428(4) 0.0583(10) Uani 1 1 d . . .
H25 H -0.0043 0.4519 -0.1300 0.070 Uiso 1 1 calc R . .
C26 C 0.1119(2) 0.42331(13) 0.0267(3) 0.0430(8) Uani 1 1 d . . .
C27 C 0.1296(2) 0.38458(13) 0.1525(3) 0.0374(7) Uani 1 1 d . . .
C28 C 0.2615(2) 0.32262(12) 0.2808(3) 0.0355(7) Uani 1 1 d . . .
C29 C 0.0980(3) 0.35747(18) 0.4905(4) 0.0757(12) Uani 1 1 d . . .
H29A H 0.1188 0.3329 0.5818 0.114 Uiso 1 1 calc R . .
H29B H 0.0325 0.3789 0.4993 0.114 Uiso 1 1 calc R . .
H29C H 0.1516 0.3886 0.4778 0.114 Uiso 1 1 calc R . .
C30 C 0.0041(3) 0.26303(19) 0.3752(5) 0.0888(14) Uani 1 1 d . . .
H30A H -0.0628 0.2829 0.3826 0.133 Uiso 1 1 calc R . .
H30B H 0.0265 0.2398 0.4679 0.133 Uiso 1 1 calc R . .
H30C H -0.0026 0.2341 0.2895 0.133 Uiso 1 1 calc R . .
N1 N 0.45841(17) 0.39748(11) 0.2632(3) 0.0379(6) Uani 1 1 d . . .
N2 N 0.44035(18) 0.34182(11) 0.2201(3) 0.0396(6) Uani 1 1 d . . .
N3 N 0.40721(19) 0.55773(11) -0.0221(3) 0.0502(7) Uani 1 1 d . . .
H3A H 0.4242 0.5735 -0.1063 0.060 Uiso 1 1 calc R . .
H3B H 0.4141 0.5173 -0.0040 0.060 Uiso 1 1 calc R . .
N4 N 0.1936(2) 0.45334(11) -0.0281(3) 0.0529(7) Uani 1 1 d . . .
H4A H 0.1826 0.4758 -0.1109 0.063 Uiso 1 1 calc R . .
H4B H 0.2566 0.4500 0.0199 0.063 Uiso 1 1 calc R . .
O1 O 0.35632(14) 0.50626(8) 0.22749(19) 0.0360(5) Uani 1 1 d . . .
O2 O 0.23288(14) 0.38050(8) 0.2177(2) 0.0371(5) Uani 1 1 d . . .

loop_
_atom_site_aniso_label
_atom_site_aniso_U_11
_atom_site_aniso_U_22
_atom_site_aniso_U_33
_atom_site_aniso_U_23
_atom_site_aniso_U_13
_atom_site_aniso_U_12
C1 0.0277(15) 0.0430(17) 0.0314(16) 0.0008(13) 0.0041(13) -0.0053(14)
C2 0.0396(18) 0.0423(17) 0.0384(18) 0.0050(14) -0.0019(14) -0.0041(15)
C3 0.048(2) 0.051(2) 0.0308(17) 0.0020(15) -0.0004(15) -0.0123(17)
C4 0.047(2) 0.052(2) 0.0298(17) -0.0070(14) 0.0063(14) -0.0074(16)
C5 0.0306(17) 0.0440(17) 0.0317(16) -0.0033(13) 0.0000(13) -0.0082(14)
C6 0.0377(18) 0.0476(18) 0.0341(16) -0.0068(14) 0.0037(14) 0.0036(15)
C7 0.0331(17) 0.0395(18) 0.0413(17) -0.0035(14) -0.0012(14) 0.0001(14)
C8 0.053(2) 0.0431(19) 0.057(2) -0.0061(16) 0.0064(18) 0.0033(17)
C9 0.060(2) 0.0356(18) 0.075(3) 0.0067(18) 0.005(2) 0.0009(17)
C10 0.047(2) 0.0422(19) 0.055(2) 0.0090(16) 0.0011(17) -0.0045(16)
C11 0.0349(17) 0.0432(18) 0.0374(17) 0.0007(15) -0.0035(14) -0.0048(15)
C12 0.0301(16) 0.0337(16) 0.0355(17) 0.0021(13) -0.0031(13) -0.0011(13)
C13 0.0315(16) 0.0382(16) 0.0258(15) 0.0026(12) 0.0012(12) -0.0045(14)
C14 0.0405(19) 0.070(2) 0.054(2) 0.0045(18) 0.0101(16) 0.0073(18)
C15 0.070(3) 0.060(2) 0.048(2) -0.0123(17) 0.0069(18) 0.0154(19)
C16 0.0370(18) 0.0382(17) 0.0332(16) -0.0006(13) 0.0037(14) 0.0041(15)
C17 0.046(2) 0.0406(18) 0.0434(18) 0.0018(15) -0.0012(16) 0.0104(16)
C18 0.069(3) 0.0361(18) 0.0448(19) 0.0060(15) 0.0035(18) 0.0095(18)
C19 0.061(2) 0.0430(19) 0.048(2) 0.0056(16) 0.0120(17) -0.0047(18)
C20 0.045(2) 0.0410(18) 0.0426(18) 0.0033(14) 0.0094(15) -0.0024(16)
C21 0.047(2) 0.058(2) 0.062(2) 0.0037(18) 0.0208(18) -0.0037(18)
C22 0.0346(19) 0.0430(18) 0.059(2) -0.0066(16) 0.0078(16) 0.0025(15)
C23 0.036(2) 0.052(2) 0.092(3) -0.011(2) 0.007(2) 0.0015(17)
C24 0.037(2) 0.053(2) 0.101(3) -0.009(2) -0.017(2) 0.0110(19)
C25 0.054(2) 0.0420(19) 0.071(2) -0.0039(17) -0.022(2) 0.0085(18)
C26 0.0422(19) 0.0293(16) 0.054(2) -0.0056(15) -0.0066(16) 0.0065(15)
C27 0.0283(17) 0.0347(16) 0.0474(18) -0.0030(14) -0.0017(14) 0.0050(14)
C28 0.0400(18) 0.0314(16) 0.0342(16) 0.0016(13) 0.0016(13) 0.0044(14)
C29 0.077(3) 0.094(3) 0.061(2) -0.001(2) 0.032(2) 0.024(2)
C30 0.059(3) 0.094(3) 0.119(4) 0.030(3) 0.031(3) -0.006(2)
N1 0.0325(14) 0.0448(15) 0.0368(14) 0.0022(12) 0.0056(11) 0.0051(12)
N2 0.0348(15) 0.0427(15) 0.0410(15) 0.0019(12) 0.0038(12) 0.0082(12)
N3 0.0704(19) 0.0474(15) 0.0350(15) 0.0094(12) 0.0155(14) -0.0017(15)
N4 0.0550(18) 0.0514(16) 0.0488(16) 0.0164(13) -0.0067(14) 0.0022(15)
O1 0.0454(12) 0.0357(11) 0.0272(10) 0.0022(8) 0.0058(9) 0.0022(9)
O2 0.0326(11) 0.0335(11) 0.0440(11) 0.0040(9) 0.0005(9) 0.0035(9)

loop_
_geom_bond_atom_site_label_1
_geom_bond_atom_site_label_2
_geom_bond_distance
_geom_bond_site_symmetry_2
_geom_bond_publ_flag
C1 C2 1.383(4) . ?
C1 C13 1.385(4) . ?
C1 N1 1.437(3) . ?
C2 C3 1.376(4) . ?
C2 H2 0.9500 . ?
C3 C4 1.373(4) . ?
C3 H3 0.9500 . ?
C4 C5 1.391(4) . ?
C4 H4 0.9500 . ?
C5 C13 1.385(4) . ?
C5 C6 1.526(4) . ?
C6 C7 1.522(4) . ?
C6 C15 1.529(4) . ?
C6 C14 1.541(4) . ?
C7 C12 1.377(4) . ?
C7 C8 1.392(4) . ?
C8 C9 1.379(4) . ?
C8 H8 0.9500 . ?
C9 C10 1.379(4) . ?
C9 H9 0.9500 . ?
C10 C11 1.390(4) . ?
C10 H10 0.9500 . ?
C11 N3 1.376(4) . ?
C11 C12 1.402(4) . ?
C12 O1 1.396(3) . ?
C13 O1 1.383(3) . ?
C14 H14A 0.9800 . ?
C14 H14B 0.9800 . ?
C14 H14C 0.9800 . ?
C15 H15A 0.9800 . ?
C15 H15B 0.9800 . ?
C15 H15C 0.9800 . ?
C16 C28 1.390(4) . ?
C16 C17 1.393(4) . ?
C16 N2 1.437(4) . ?
C17 C18 1.377(4) . ?
C17 H17 0.9500 . ?
C18 C19 1.369(4) . ?
C18 H18 0.9500 . ?
C19 C20 1.383(4) . ?
C19 H19 0.9500 . ?
C20 C28 1.386(4) . ?
C20 C21 1.522(4) . ?
C21 C22 1.519(4) . ?
C21 C30 1.527(5) . ?
C21 C29 1.547(5) . ?
C22 C27 1.379(4) . ?
C22 C23 1.396(4) . ?
C23 C24 1.370(5) . ?
C23 H23 0.9500 . ?
C24 C25 1.376(5) . ?
C24 H24 0.9500 . ?
C25 C26 1.384(4) . ?
C25 H25 0.9500 . ?
C26 N4 1.384(4) . ?
C26 C27 1.393(4) . ?
C27 O2 1.400(3) . ?
C28 O2 1.390(3) . ?
C29 H29A 0.9800 . ?
C29 H29B 0.9800 . ?
C29 H29C 0.9800 . ?
C30 H30A 0.9800 . ?
C30 H30B 0.9800 . ?
C30 H30C 0.9800 . ?
N1 N2 1.262(3) . ?
N3 H3A 0.8800 . ?
N3 H3B 0.8800 . ?
N4 H4A 0.8800 . ?
N4 H4B 0.8800 . ?

loop_
_cod_related_entry_id
_cod_related_entry_database
_cod_related_entry_code
1 ChemSpider 9866158
